data_2228916
loop_
_publ_author_name
'Huang, Hua-Rong'
'Du, Zhi-Yun'
'Lu, Yu-Jing'
'Fang, Yan-Xiong'
'Zhang, Kun'

_publ_section_title
;
 Methyl 4-bromo-3-hydroxybenzoate
;
_journal_coeditor_code XU5110
_journal_issue 1
_journal_name_full 'Acta Crystallographica Section E'
_journal_page_first o115
_journal_paper_doi 10.1107/S1600536810051445
_journal_volume 67
_journal_year 2011
_chemical_formula_iupac 'C8 H7 Br O3'
_chemical_formula_moiety 'C8 H7 Br O3'
_chemical_formula_sum 'C8 H7 Br O3'
_chemical_formula_weight 231.05
_chemical_name_systematic
;
Methyl 4-bromo-3-hydroxybenzoate
;
_space_group_IT_number 14
_symmetry_cell_setting monoclinic
_symmetry_space_group_name_Hall '-P 2ybc'
_symmetry_space_group_name_H-M 'P 1 21/c 1'
_atom_sites_solution_hydrogens difmap
_atom_sites_solution_primary direct
_atom_sites_solution_secondary difmap
_audit_creation_method SHELXL-97
_cell_angle_alpha 90.00
_cell_angle_beta 100.164(6)
_cell_angle_gamma 90.00
_cell_formula_units_Z 4
_cell_length_a 10.812(4)
_cell_length_b 6.317(2)
_cell_length_c 12.490(5)
_cell_measurement_reflns_used 1334
_cell_measurement_temperature 293(2)
_cell_measurement_theta_max 24.22
_cell_measurement_theta_min 2.30
_cell_volume 839.7(5)
_computing_cell_refinement '<i>SAINT-Plus</i> (Bruker, 1999)'
_computing_data_collection '<i>SMART</i> (Bruker, 1999)'
_computing_data_reduction '<i>SAINT-Plus</i> (Bruker, 1999'
_computing_molecular_graphics '<i>SHELXTL</i> (Sheldrick, 2008)'
_computing_publication_material '<i>SHELXTL</i> (Sheldrick, 2008)'
_computing_structure_refinement '<i>SHELXL97</i> (Sheldrick, 2008)'
_computing_structure_solution '<i>SHELXS97</i> (Sheldrick, 2008)'
_diffrn_ambient_temperature 293(2)
_diffrn_detector_area_resol_mean 10.0
_diffrn_measured_fraction_theta_full 0.984
_diffrn_measured_fraction_theta_max 0.984
_diffrn_measurement_device_type 'Bruker SMART CCD 1000'
_diffrn_measurement_method '\f and \w'
_diffrn_radiation_monochromator graphite
_diffrn_radiation_source 'fine-focus sealed tube'
_diffrn_radiation_type MoK\a
_diffrn_radiation_wavelength 0.71073
_diffrn_reflns_av_R_equivalents 0.0416
_diffrn_reflns_av_sigmaI/netI 0.0572
_diffrn_reflns_limit_h_max 13
_diffrn_reflns_limit_h_min -13
_diffrn_reflns_limit_k_max 3
_diffrn_reflns_limit_k_min -8
_diffrn_reflns_limit_l_max 16
_diffrn_reflns_limit_l_min -15
_diffrn_reflns_number 4755
_diffrn_reflns_theta_full 27.20
_diffrn_reflns_theta_max 27.20
_diffrn_reflns_theta_min 1.91
_diffrn_standards_interval_count 0
_diffrn_standards_interval_time 0
_diffrn_standards_number 0
_exptl_absorpt_coefficient_mu 4.856
_exptl_absorpt_correction_T_max 0.5105
_exptl_absorpt_correction_T_min 0.3539
_exptl_absorpt_correction_type multi-scan
_exptl_absorpt_process_details '(SADABS; Sheldrick, 1996)'
_exptl_crystal_colour colorless
_exptl_crystal_density_diffrn 1.828
_exptl_crystal_density_method 'not measured'
_exptl_crystal_description plate
_exptl_crystal_F_000 456
_exptl_crystal_size_max 0.27
_exptl_crystal_size_mid 0.24
_exptl_crystal_size_min 0.16
_refine_diff_density_max 0.461
_refine_diff_density_min -0.546
_refine_ls_extinction_method none
_refine_ls_goodness_of_fit_ref 1.080
_refine_ls_hydrogen_treatment constr
_refine_ls_matrix_type full
_refine_ls_number_parameters 111
_refine_ls_number_reflns 1831
_refine_ls_number_restraints 0
_refine_ls_restrained_S_all 1.080
_refine_ls_R_factor_all 0.1009
_refine_ls_R_factor_gt 0.0578
_refine_ls_shift/su_max 0.000
_refine_ls_shift/su_mean 0.000
_refine_ls_structure_factor_coef Fsqd
_refine_ls_weighting_details 'calc w=1/[\s^2^(Fo^2^)+(0.0685P)^2^+2.8188P] where P=(Fo^2^+2Fc^2^)/3'
_refine_ls_weighting_scheme calc
_refine_ls_wR_factor_gt 0.1540
_refine_ls_wR_factor_ref 0.1716
_reflns_number_gt 1129
_reflns_number_total 1831
_reflns_threshold_expression I>2sigma(I)
_cod_data_source_file xu5110.cif
_cod_data_source_block I
_cod_original_sg_symbol_H-M 'P 21/c'
_cod_database_code 2228916
_cod_database_fobs_code 2228916

loop_
_symmetry_equiv_pos_as_xyz
'x, y, z'
'-x, y+1/2, -z+1/2'
'-x, -y, -z'
'x, -y-1/2, z-1/2'

loop_
_atom_site_type_symbol
_atom_site_label
_atom_site_fract_x
_atom_site_fract_y
_atom_site_fract_z
_atom_site_U_iso_or_equiv
_atom_site_adp_type
_atom_site_calc_flag
_atom_site_refinement_flags
_atom_site_occupancy
_atom_site_disorder_assembly
_atom_site_disorder_group
Br Br1 0.92070(8) 1.12616(14) 0.78430(7) 0.0617(4) Uani d . 1 . .
C C1 0.8397(6) 0.8935(11) 0.8349(5) 0.0392(15) Uani d . 1 . .
C C2 0.7180(6) 0.8391(11) 0.7823(5) 0.0382(15) Uani d . 1 . .
C C3 0.6621(5) 0.6667(10) 0.8204(5) 0.0357(15) Uani d . 1 . .
H H3 0.5809 0.6296 0.7877 0.043 Uiso calc R 1 . .
C C4 0.7238(6) 0.5454(10) 0.9072(5) 0.0331(14) Uani d . 1 . .
C C5 0.8426(6) 0.6045(11) 0.9592(5) 0.0425(16) Uani d . 1 . .
H H5 0.8837 0.5274 1.0183 0.051 Uiso calc R 1 . .
C C6 0.8996(6) 0.7797(12) 0.9223(6) 0.0449(17) Uani d . 1 . .
H H6 0.9792 0.8206 0.9571 0.054 Uiso calc R 1 . .
C C7 0.6617(6) 0.3570(10) 0.9440(5) 0.0396(15) Uani d . 1 . .
C C8 0.6834(8) 0.0661(13) 1.0640(6) 0.057(2) Uani d . 1 . .
H H8A 0.6194 0.1164 1.1020 0.086 Uiso calc R 1 . .
H H8B 0.7478 -0.0043 1.1142 0.086 Uiso calc R 1 . .
H H8C 0.6471 -0.0314 1.0082 0.086 Uiso calc R 1 . .
O O1 0.6635(5) 0.9620(9) 0.6988(4) 0.0565(14) Uani d . 1 . .
H H1 0.5947 0.9128 0.6724 0.085 Uiso d . 1 . .
O O2 0.5536(5) 0.3093(9) 0.9112(4) 0.0589(15) Uani d . 1 . .
O O3 0.7379(4) 0.2443(7) 1.0147(4) 0.0432(11) Uani d . 1 . .

loop_
_atom_site_aniso_label
_atom_site_aniso_U_11
_atom_site_aniso_U_22
_atom_site_aniso_U_33
_atom_site_aniso_U_12
_atom_site_aniso_U_13
_atom_site_aniso_U_23
Br1 0.0603(5) 0.0604(6) 0.0619(5) -0.0167(4) 0.0043(4) 0.0095(4)
C1 0.037(3) 0.039(4) 0.041(3) -0.006(3) 0.006(3) -0.002(3)
C2 0.037(3) 0.043(4) 0.033(3) 0.003(3) 0.003(3) -0.001(3)
C3 0.026(3) 0.043(4) 0.037(3) -0.004(3) -0.001(2) -0.006(3)
C4 0.033(3) 0.035(3) 0.030(3) -0.002(3) 0.001(3) -0.003(3)
C5 0.041(4) 0.038(4) 0.044(4) 0.004(3) -0.008(3) -0.004(3)
C6 0.037(4) 0.043(4) 0.050(4) -0.009(3) -0.003(3) -0.005(3)
C7 0.045(4) 0.036(4) 0.037(3) -0.002(3) 0.006(3) -0.005(3)
C8 0.072(5) 0.051(5) 0.049(4) 0.003(4) 0.009(4) 0.006(4)
O1 0.050(3) 0.057(3) 0.055(3) -0.008(3) -0.011(2) 0.022(3)
O2 0.040(3) 0.057(3) 0.072(3) -0.014(2) -0.011(2) 0.014(3)
O3 0.044(3) 0.037(3) 0.044(3) -0.005(2) -0.003(2) 0.009(2)

loop_
_atom_type_symbol
_atom_type_description
_atom_type_scat_dispersion_real
_atom_type_scat_dispersion_imag
_atom_type_scat_source
C C 0.0033 0.0016 'International Tables Vol C Tables 4.2.6.8 and 6.1.1.4'
H H 0.0000 0.0000 'International Tables Vol C Tables 4.2.6.8 and 6.1.1.4'
O O 0.0106 0.0060 'International Tables Vol C Tables 4.2.6.8 and 6.1.1.4'
Br Br -0.2901 2.4595 'International Tables Vol C Tables 4.2.6.8 and 6.1.1.4'

loop_
_geom_angle_atom_site_label_1
_geom_angle_atom_site_label_2
_geom_angle_atom_site_label_3
_geom_angle_site_symmetry_1
_geom_angle_site_symmetry_3
_geom_angle
_geom_angle_publ_flag
C6 C1 C2 . . 121.0(6) ?
C6 C1 Br1 . . 119.8(5) ?
C2 C1 Br1 . . 119.2(5) ?
O1 C2 C3 . . 124.5(6) ?
O1 C2 C1 . . 117.7(6) ?
C3 C2 C1 . . 117.7(6) ?
C2 C3 C4 . . 121.7(6) ?
C2 C3 H3 . . 119.1 ?
C4 C3 H3 . . 119.1 ?
C5 C4 C3 . . 119.5(6) ?
C5 C4 C7 . . 120.4(6) ?
C3 C4 C7 . . 120.1(5) ?
C4 C5 C6 . . 119.3(6) ?
C4 C5 H5 . . 120.3 ?
C6 C5 H5 . . 120.3 ?
C1 C6 C5 . . 120.6(6) ?
C1 C6 H6 . . 119.7 ?
C5 C6 H6 . . 119.7 ?
O2 C7 O3 . . 123.5(6) ?
O2 C7 C4 . . 124.1(6) ?
O3 C7 C4 . . 112.4(5) ?
O3 C8 H8A . . 109.5 ?
O3 C8 H8B . . 109.5 ?
H8A C8 H8B . . 109.5 ?
O3 C8 H8C . . 109.5 ?
H8A C8 H8C . . 109.5 ?
H8B C8 H8C . . 109.5 ?
C2 O1 H1 . . 109.5 ?
C7 O3 C8 . . 116.9(6) ?

loop_
_geom_bond_atom_site_label_1
_geom_bond_atom_site_label_2
_geom_bond_site_symmetry_2
_geom_bond_distance
_geom_bond_publ_flag
Br1 C1 . 1.876(7) ?
C1 C6 . 1.370(10) ?
C1 C2 . 1.406(9) ?
C2 O1 . 1.349(8) ?
C2 C3 . 1.371(9) ?
C3 C4 . 1.397(9) ?
C3 H3 . 0.9300 ?
C4 C5 . 1.384(9) ?
C4 C7 . 1.480(9) ?
C5 C6 . 1.385(10) ?
C5 H5 . 0.9300 ?
C6 H6 . 0.9300 ?
C7 O2 . 1.206(8) ?
C7 O3 . 1.307(8) ?
C8 O3 . 1.457(9) ?
C8 H8A . 0.9600 ?
C8 H8B . 0.9600 ?
C8 H8C . 0.9600 ?
O1 H1 . 0.8200 ?

loop_
_geom_hbond_atom_site_label_D
_geom_hbond_atom_site_label_H
_geom_hbond_atom_site_label_A
_geom_hbond_site_symmetry_A
_geom_hbond_distance_DH
_geom_hbond_distance_HA
_geom_hbond_distance_DA
_geom_hbond_angle_DHA
_geom_hbond_publ_flag
O1 H1 O2 2_656 0.82 1.87 2.681(7) 170 y

loop_
_geom_torsion_atom_site_label_1
_geom_torsion_atom_site_label_2
_geom_torsion_atom_site_label_3
_geom_torsion_atom_site_label_4
_geom_torsion_site_symmetry_1
_geom_torsion_site_symmetry_2
_geom_torsion_site_symmetry_3
_geom_torsion_site_symmetry_4
_geom_torsion
_geom_torsion_publ_flag
C6 C1 C2 O1 . . . . 178.1(6) ?
Br1 C1 C2 O1 . . . . -1.8(8) ?
C6 C1 C2 C3 . . . . -0.9(10) ?
Br1 C1 C2 C3 . . . . 179.2(5) ?
O1 C2 C3 C4 . . . . 179.8(6) ?
C1 C2 C3 C4 . . . . -1.2(9) ?
C2 C3 C4 C5 . . . . 2.6(10) ?
C2 C3 C4 C7 . . . . -178.3(6) ?
C3 C4 C5 C6 . . . . -1.8(10) ?
C7 C4 C5 C6 . . . . 179.1(6) ?
C2 C1 C6 C5 . . . . 1.7(11) ?
Br1 C1 C6 C5 . . . . -178.5(5) ?
C4 C5 C6 C1 . . . . -0.3(10) ?
C5 C4 C7 O2 . . . . 171.3(7) ?
C3 C4 C7 O2 . . . . -7.8(10) ?
C5 C4 C7 O3 . . . . -10.2(9) ?
C3 C4 C7 O3 . . . . 170.7(6) ?
O2 C7 O3 C8 . . . . -7.1(10) ?
C4 C7 O3 C8 . . . . 174.4(5) ?

loop_
_cod_related_entry_id
_cod_related_entry_database
_cod_related_entry_code
1 ChemSpider 4930663
